data_7222572
loop_
_publ_author_name
'Suchentrunk, C.'
'Daniels, J.'
'Carillo-Cabrera, W.'
'Somer, M.'
'Korber, N.'

_publ_section_title
;
 Synthesis and Crystal Structures of the Polygermanide Ammoniates K4Ge9 x
 9 NH3, Rb4Ge9 x 5 NH3 and Cs6Ge18 x 4 NH3
;
_journal_name_full
;
Zeitschrift fuer Naturforschung, Teil B. Anorganische Chemie, Organische 
Chemie (42,1987-)
;
_journal_page_first 277
_journal_page_last 283
_journal_volume 60
_journal_year 2005
_chemical_formula_sum 'Ge9 H15 N5 Rb4'
_chemical_name_systematic 'Ge9 Rb4 (N H3)5'
_space_group_IT_number 14
_symmetry_space_group_name_Hall '-P 2ybc'
_symmetry_space_group_name_H-M 'P 1 21/c 1'
_cell_angle_alpha 90
_cell_angle_beta 91.49
_cell_angle_gamma 90
_cell_formula_units_Z 4
_cell_length_a 9
_cell_length_b 14.901
_cell_length_c 16.977
_cell_volume 2275.999
_citation_journal_id_ASTM ZNBSEN
_cod_data_source_file Suchentrunk_ZNBSEN_2005_1741.cif
_cod_data_source_block H15Ge9N5Rb4
_cod_original_formula_sum 'H15 Ge9 N5 Rb4'
_cod_database_code 7222572

loop_
_symmetry_equiv_pos_as_xyz
x,y,z
-x,y+1/2,-z+1/2
-x,-y,-z
x,-y-1/2,z-1/2

loop_
_atom_site_label
_atom_site_type_symbol
_atom_site_fract_x
_atom_site_fract_y
_atom_site_fract_z
_atom_site_occupancy
_atom_site_U_iso_or_equiv
H14 H+1 0.5643 0.1153 0.48 1 0.0
N2 N-3 1.0128 0.1856 0.4528 1 0.0
Rb2 Rb+1 0.72668 0.22746 0.35319 1 0.0
Rb4 Rb+1 0.44423 0.35215 0.55177 1 0.0
H5 H+1 0.997 0.1406 0.4176 1 0.0
H2 H+1 0.6962 -0.0092 0.549 1 0.0
H8 H+1 0.12 0.3354 0.6077 1 0.0
Ge6 Ge 0.48797 0.16075 0.71324 1 0.0
Ge7 Ge 0.45425 0.06862 0.8399 1 0.0
Rb1 Rb+1 0.81057 0.21776 0.59246 1 0.0
H9 H+1 0.0252 0.4132 0.6 1 0.0
Rb3 Rb+1 0.25406 0.44989 0.75537 1 0.0
H10 H+1 0.7963 0.4212 0.5191 1 0.0
Ge4 Ge 0.29593 0.21896 0.8106 1 0.0
H7 H+1 0.1503 0.4026 0.5498 1 0.0
H6 H+1 1.0697 0.1597 0.4917 1 0.0
Ge9 Ge 0.2734 -0.05791 0.80139 1 0.0
Ge2 Ge 0.22474 0.1597 0.65173 1 0.0
N5 N-3 0.5052 0.1645 0.4851 1 0.0
H3 H+1 0.8264 0.0241 0.5901 1 0.0
Ge1 Ge 0.04061 0.15582 0.7648 1 0.0
N1 N-3 0.7756 0.0269 0.5434 1 0.0
N3 N-3 0.1221 0.3961 0.601 1 0.0
Ge3 Ge 0.18077 0.07938 0.87932 1 0.0
H15 H+1 0.4655 0.1578 0.5333 1 0.0
H11 H+1 0.7207 0.4126 0.4439 1 0.0
H13 H+1 0.4283 0.1549 0.4503 1 0.0
Ge5 Ge 0.1045 0.00866 0.69153 1 0.0
H1 H+1 0.8349 -0.0021 0.5092 1 0.0
H4 H+1 1.0775 0.2232 0.4285 1 0.0
N4 N-3 0.781 0.3832 0.4781 1 0.0
H12 H+1 0.8692 0.3777 0.4546 1 0.0
Ge8 Ge 0.38367 0.00645 0.67407 1 0.0
